data_4341925
loop_
_publ_author_name
'Sirimanne, Chatu T.'
'Kerrigan, Marissa M.'
'Martin, Philip D.'
'Kanjolia, Ravindra K.'
'Elliott, Simon D.'
'Winter, Charles H.'

_publ_section_title
;
 Reductive Elimination of Hypersilyl Halides from Zinc(II) Complexes.
 Implications for Electropositive Metal Thin Film Growth.
;
_journal_issue 1
_journal_name_full 'Inorganic chemistry'
_journal_page_first 7
_journal_page_last 9
_journal_paper_doi 10.1021/ic502184f
_journal_volume 54
_journal_year 2015
_chemical_formula_sum 'C13 H35 Br O Si4 Zn'
_chemical_formula_weight 465.05
_chemical_name_systematic
;
 ?
;
_space_group_crystal_system triclinic
_space_group_IT_number 2
_space_group_name_Hall '-P 1'
_space_group_name_H-M_alt 'P -1'
_symmetry_space_group_name_Hall '-P 1'
_symmetry_space_group_name_H-M 'P -1'
_atom_sites_solution_hydrogens geom
_audit_creation_method SHELXL-2013
_cell_angle_alpha 92.484(3)
_cell_angle_beta 105.528(3)
_cell_angle_gamma 96.167(3)
_cell_formula_units_Z 2
_cell_length_a 9.6000(6)
_cell_length_b 10.4322(6)
_cell_length_c 12.9113(8)
_cell_measurement_temperature 100(2)
_cell_volume 1235.14(13)
_computing_structure_refinement 'SHELXL-2013 (Sheldrick, 2013)'
_diffrn_ambient_temperature 100(2)
_diffrn_measured_fraction_theta_full 0.995
_diffrn_measured_fraction_theta_max 0.982
_diffrn_radiation_type MoK\a
_diffrn_radiation_wavelength 0.71073
_diffrn_reflns_av_R_equivalents 0.0348
_diffrn_reflns_av_unetI/netI 0.0321
_diffrn_reflns_Laue_measured_fraction_full 0.995
_diffrn_reflns_Laue_measured_fraction_max 0.982
_diffrn_reflns_limit_h_max 13
_diffrn_reflns_limit_h_min -13
_diffrn_reflns_limit_k_max 14
_diffrn_reflns_limit_k_min -14
_diffrn_reflns_limit_l_max 18
_diffrn_reflns_limit_l_min -18
_diffrn_reflns_number 35475
_diffrn_reflns_point_group_measured_fraction_full 0.995
_diffrn_reflns_point_group_measured_fraction_max 0.982
_diffrn_reflns_theta_full 25.242
_diffrn_reflns_theta_max 30.646
_diffrn_reflns_theta_min 2.657
_exptl_absorpt_coefficient_mu 2.802
_exptl_crystal_density_diffrn 1.250
_exptl_crystal_F_000 484
_refine_diff_density_max 1.158
_refine_diff_density_min -0.725
_refine_diff_density_rms 0.080
_refine_ls_extinction_method none
_refine_ls_goodness_of_fit_ref 1.085
_refine_ls_hydrogen_treatment constr
_refine_ls_matrix_type full
_refine_ls_number_parameters 190
_refine_ls_number_reflns 7497
_refine_ls_number_restraints 0
_refine_ls_restrained_S_all 1.085
_refine_ls_R_factor_all 0.0877
_refine_ls_R_factor_gt 0.0530
_refine_ls_shift/su_max 0.001
_refine_ls_shift/su_mean 0.000
_refine_ls_structure_factor_coef Fsqd
_refine_ls_weighting_details
;
 w=1/[\s^2^(Fo^2^)+(0.0106P)^2^+2.5392P]
 where P=(Fo^2^+2Fc^2^)/3
;
_refine_ls_weighting_scheme calc
_refine_ls_wR_factor_gt 0.0938
_refine_ls_wR_factor_ref 0.1094
_reflns_Friedel_coverage 0.000
_reflns_number_gt 5213
_reflns_number_total 7497
_reflns_threshold_expression 'I > 2\s(I)'
_cod_data_source_file ic502184f_si_002.cif
_cod_data_source_block cts8_2_p7a_p1bar_s
_cod_depositor_comments 'Adding full bibliography for 4341924--4341926.cif.'
_cod_original_cell_volume 1235.13(13)
_cod_database_code 4341925
_shelx_space_group_comment
;
The symmetry employed for this shelxl refinement is uniquely defined
by the following loop, which should always be used as a source of
symmetry information in preference to the above space-group names.
They are only intended as comments.
;
_shelxl_version_number 2013-2

loop_
_space_group_symop_operation_xyz
'x, y, z'
'-x, -y, -z'

loop_
_atom_site_label
_atom_site_type_symbol
_atom_site_fract_x
_atom_site_fract_y
_atom_site_fract_z
_atom_site_U_iso_or_equiv
_atom_site_adp_type
_atom_site_occupancy
_atom_site_site_symmetry_order
_atom_site_calc_flag
_atom_site_refinement_flags_posn
_atom_site_refinement_flags_adp
Zn1 Zn 0.60146(5) 0.63089(4) 0.58163(3) 0.04617(11) Uani 1 1 d . .
Si1 Si 0.76395(16) 0.62480(14) 0.88423(10) 0.0737(4) Uani 1 1 d . .
Br1 Br 0.63159(5) 0.39266(4) 0.56623(3) 0.05831(12) Uani 1 1 d . .
Si2 Si 0.63860(11) 0.74510(9) 0.74981(7) 0.0427(2) Uani 1 1 d . .
Si3 Si 0.76775(15) 0.95029(12) 0.75906(11) 0.0679(3) Uani 1 1 d . .
Si4 Si 0.40925(14) 0.76980(13) 0.77120(10) 0.0646(3) Uani 1 1 d . .
C9 C 0.2871(6) 0.6146(6) 0.7358(5) 0.112(2) Uani 1 1 d . .
H9A H 0.3270 0.5503 0.7849 0.168 Uiso 1 1 calc R U
H9B H 0.2795 0.5838 0.6615 0.168 Uiso 1 1 calc R U
H9C H 0.1902 0.6278 0.7424 0.168 Uiso 1 1 calc R U
C1 C 0.6505(8) 0.4719(6) 0.8921(5) 0.120(2) Uani 1 1 d . .
H3 H 0.6242 0.4212 0.8225 0.181 Uiso 1 1 calc R U
H1 H 0.5618 0.4916 0.9100 0.181 Uiso 1 1 calc R U
H2 H 0.7057 0.4220 0.9481 0.181 Uiso 1 1 calc R U
C2 C 0.9308(7) 0.5793(8) 0.8506(6) 0.139(3) Uani 1 1 d . .
H6 H 0.9055 0.5460 0.7749 0.209 Uiso 1 1 calc R U
H5 H 0.9705 0.5124 0.8969 0.209 Uiso 1 1 calc R U
H4 H 1.0038 0.6556 0.8625 0.209 Uiso 1 1 calc R U
C3 C 0.8151(9) 0.7139(7) 1.0200(4) 0.137(3) Uani 1 1 d . .
H7 H 0.7266 0.7304 1.0398 0.205 Uiso 1 1 calc R U
H8 H 0.8737 0.7963 1.0183 0.205 Uiso 1 1 calc R U
H9 H 0.8718 0.6618 1.0733 0.205 Uiso 1 1 calc R U
C4 C 0.7084(9) 1.0254(6) 0.6289(6) 0.135(3) Uani 1 1 d . .
H12 H 0.7437 0.9810 0.5742 0.202 Uiso 1 1 calc R U
H10 H 0.7485 1.1169 0.6383 0.202 Uiso 1 1 calc R U
H11 H 0.6018 1.0179 0.6055 0.202 Uiso 1 1 calc R U
C5 C 0.9687(7) 0.9406(7) 0.7851(6) 0.133(3) Uani 1 1 d . .
H14 H 0.9869 0.8964 0.7223 0.199 Uiso 1 1 calc R U
H15 H 1.0022 0.8922 0.8486 0.199 Uiso 1 1 calc R U
H13 H 1.0215 1.0280 0.7979 0.199 Uiso 1 1 calc R U
C6 C 0.7454(9) 1.0604(6) 0.8692(6) 0.143(3) Uani 1 1 d . .
H18 H 0.6460 1.0837 0.8504 0.214 Uiso 1 1 calc R U
H17 H 0.8150 1.1388 0.8789 0.214 Uiso 1 1 calc R U
H16 H 0.7635 1.0167 0.9363 0.214 Uiso 1 1 calc R U
C7 C 0.4144(7) 0.8236(7) 0.9119(5) 0.116(2) Uani 1 1 d . .
H21 H 0.4647 0.7643 0.9617 0.174 Uiso 1 1 calc R U
H20 H 0.3147 0.8236 0.9178 0.174 Uiso 1 1 calc R U
H19 H 0.4666 0.9111 0.9303 0.174 Uiso 1 1 calc R U
C8 C 0.3248(7) 0.8889(7) 0.6779(6) 0.134(3) Uani 1 1 d . .
H22 H 0.3322 0.8664 0.6052 0.201 Uiso 1 1 calc R U
H23 H 0.3758 0.9757 0.7031 0.201 Uiso 1 1 calc R U
H24 H 0.2220 0.8871 0.6764 0.201 Uiso 1 1 calc R U
O1 O 0.7408(3) 0.6862(3) 0.4863(2) 0.0733(8) Uani 1 1 d . .
C10 C 0.8912(6) 0.6675(7) 0.5168(5) 0.107(2) Uani 1 1 d . .
H10A H 0.9014 0.5743 0.5211 0.129 Uiso 1 1 calc R U
H10B H 0.9411 0.7130 0.5881 0.129 Uiso 1 1 calc R U
C11 C 0.9535(9) 0.7195(11) 0.4350(8) 0.174(4) Uani 1 1 d . .
H11A H 1.0363 0.7867 0.4682 0.209 Uiso 1 1 calc R U
H11B H 0.9898 0.6500 0.3986 0.209 Uiso 1 1 calc R U
C12 C 0.8469(11) 0.7721(9) 0.3614(8) 0.165(4) Uani 1 1 d . .
H12A H 0.8381 0.7348 0.2878 0.198 Uiso 1 1 calc R U
H12B H 0.8731 0.8668 0.3636 0.198 Uiso 1 1 calc R U
C13 C 0.7075(7) 0.7438(6) 0.3880(5) 0.107(2) Uani 1 1 d . .
H13A H 0.6639 0.8244 0.3951 0.128 Uiso 1 1 calc R U
H13B H 0.6380 0.6842 0.3311 0.128 Uiso 1 1 calc R U

loop_
_atom_site_aniso_label
_atom_site_aniso_U_11
_atom_site_aniso_U_22
_atom_site_aniso_U_33
_atom_site_aniso_U_23
_atom_site_aniso_U_13
_atom_site_aniso_U_12
Zn1 0.0513(3) 0.0443(2) 0.0456(2) -0.00258(16) 0.01915(18) 0.00498(17)
Si1 0.0833(9) 0.0883(9) 0.0529(7) 0.0199(6) 0.0166(6) 0.0255(7)
Br1 0.0622(3) 0.0467(2) 0.0609(2) -0.00216(16) 0.00436(18) 0.01891(17)
Si2 0.0448(5) 0.0435(5) 0.0416(5) 0.0001(4) 0.0163(4) 0.0041(4)
Si3 0.0824(9) 0.0528(6) 0.0708(8) -0.0122(5) 0.0357(7) -0.0127(6)
Si4 0.0582(7) 0.0744(8) 0.0702(7) -0.0071(6) 0.0345(6) 0.0097(6)
C9 0.074(4) 0.126(5) 0.137(5) -0.031(4) 0.052(4) -0.029(3)
C1 0.170(7) 0.096(4) 0.103(5) 0.048(4) 0.042(4) 0.022(4)
C2 0.106(5) 0.213(8) 0.126(6) 0.077(6) 0.040(4) 0.095(5)
C3 0.174(7) 0.159(7) 0.058(3) 0.004(4) -0.010(4) 0.042(6)
C4 0.201(8) 0.076(4) 0.130(6) 0.040(4) 0.054(5) -0.002(4)
C5 0.085(5) 0.132(6) 0.178(7) -0.020(5) 0.055(5) -0.037(4)
C6 0.186(8) 0.096(5) 0.156(6) -0.071(4) 0.100(6) -0.045(5)
C7 0.126(5) 0.138(5) 0.101(4) -0.037(4) 0.075(4) -0.001(4)
C8 0.102(5) 0.159(7) 0.176(7) 0.067(6) 0.066(5) 0.078(5)
O1 0.068(2) 0.096(2) 0.0697(19) 0.0187(17) 0.0399(16) 0.0111(16)
C10 0.061(4) 0.157(6) 0.109(5) 0.023(4) 0.035(3) 0.002(3)
C11 0.099(6) 0.249(11) 0.214(10) 0.094(9) 0.100(7) 0.022(6)
C12 0.166(9) 0.190(9) 0.192(9) 0.095(7) 0.126(8) 0.030(7)
C13 0.119(5) 0.121(5) 0.107(5) 0.056(4) 0.063(4) 0.029(4)

loop_
_atom_type_symbol
_atom_type_description
_atom_type_scat_dispersion_real
_atom_type_scat_dispersion_imag
_atom_type_scat_source
C C 0.0033 0.0016 'International Tables Vol C Tables 4.2.6.8 and 6.1.1.4'
H H 0.0000 0.0000 'International Tables Vol C Tables 4.2.6.8 and 6.1.1.4'
Si Si 0.0817 0.0704 'International Tables Vol C Tables 4.2.6.8 and 6.1.1.4'
Zn Zn 0.2839 1.4301 'International Tables Vol C Tables 4.2.6.8 and 6.1.1.4'
Br Br -0.2901 2.4595 'International Tables Vol C Tables 4.2.6.8 and 6.1.1.4'
O O 0.0106 0.0060 'International Tables Vol C Tables 4.2.6.8 and 6.1.1.4'

loop_
_geom_angle_atom_site_label_1
_geom_angle_atom_site_label_2
_geom_angle_atom_site_label_3
_geom_angle
_geom_angle_site_symmetry_1
_geom_angle_site_symmetry_3
O1 Zn1 Si2 118.43(10) . .
O1 Zn1 Br1 96.88(9) . 2_666
Si2 Zn1 Br1 124.52(3) . 2_666
O1 Zn1 Br1 94.56(9) . .
Si2 Zn1 Br1 121.70(3) . .
Br1 Zn1 Br1 93.840(18) 2_666 .
C1 Si1 C3 107.3(3) . .
C1 Si1 C2 106.9(4) . .
C3 Si1 C2 110.0(4) . .
C1 Si1 Si2 110.7(2) . .
C3 Si1 Si2 112.3(2) . .
C2 Si1 Si2 109.5(2) . .
Zn1 Br1 Zn1 86.161(18) 2_666 .
Si1 Si2 Si4 110.41(6) . .
Si1 Si2 Si3 110.04(7) . .
Si4 Si2 Si3 108.42(6) . .
Si1 Si2 Zn1 108.73(5) . .
Si4 Si2 Zn1 107.07(5) . .
Si3 Si2 Zn1 112.14(5) . .
C4 Si3 C6 108.9(4) . .
C4 Si3 C5 106.8(4) . .
C6 Si3 C5 106.9(3) . .
C4 Si3 Si2 110.5(2) . .
C6 Si3 Si2 112.4(2) . .
C5 Si3 Si2 111.1(2) . .
C9 Si4 C8 107.4(4) . .
C9 Si4 C7 106.8(3) . .
C8 Si4 C7 109.3(3) . .
C9 Si4 Si2 110.7(2) . .
C8 Si4 Si2 109.3(2) . .
C7 Si4 Si2 113.1(2) . .
Si4 C9 H9A 109.5 . .
Si4 C9 H9B 109.5 . .
H9A C9 H9B 109.5 . .
Si4 C9 H9C 109.5 . .
H9A C9 H9C 109.5 . .
H9B C9 H9C 109.5 . .
Si1 C1 H3 109.5 . .
Si1 C1 H1 109.5 . .
H3 C1 H1 109.5 . .
Si1 C1 H2 109.5 . .
H3 C1 H2 109.5 . .
H1 C1 H2 109.5 . .
Si1 C2 H6 109.5 . .
Si1 C2 H5 109.5 . .
H6 C2 H5 109.5 . .
Si1 C2 H4 109.5 . .
H6 C2 H4 109.5 . .
H5 C2 H4 109.5 . .
Si1 C3 H7 109.5 . .
Si1 C3 H8 109.5 . .
H7 C3 H8 109.5 . .
Si1 C3 H9 109.5 . .
H7 C3 H9 109.5 . .
H8 C3 H9 109.5 . .
Si3 C4 H12 109.5 . .
Si3 C4 H10 109.5 . .
H12 C4 H10 109.5 . .
Si3 C4 H11 109.5 . .
H12 C4 H11 109.5 . .
H10 C4 H11 109.5 . .
Si3 C5 H14 109.5 . .
Si3 C5 H15 109.5 . .
H14 C5 H15 109.5 . .
Si3 C5 H13 109.5 . .
H14 C5 H13 109.5 . .
H15 C5 H13 109.5 . .
Si3 C6 H18 109.5 . .
Si3 C6 H17 109.5 . .
H18 C6 H17 109.5 . .
Si3 C6 H16 109.5 . .
H18 C6 H16 109.5 . .
H17 C6 H16 109.5 . .
Si4 C7 H21 109.5 . .
Si4 C7 H20 109.5 . .
H21 C7 H20 109.5 . .
Si4 C7 H19 109.5 . .
H21 C7 H19 109.5 . .
H20 C7 H19 109.5 . .
Si4 C8 H22 109.5 . .
Si4 C8 H23 109.5 . .
H22 C8 H23 109.5 . .
Si4 C8 H24 109.5 . .
H22 C8 H24 109.5 . .
H23 C8 H24 109.5 . .
C13 O1 C10 109.7(4) . .
C13 O1 Zn1 128.4(3) . .
C10 O1 Zn1 121.9(3) . .
O1 C10 C11 106.8(6) . .
O1 C10 H10A 110.4 . .
C11 C10 H10A 110.4 . .
O1 C10 H10B 110.4 . .
C11 C10 H10B 110.4 . .
H10A C10 H10B 108.6 . .
C12 C11 C10 108.3(6) . .
C12 C11 H11A 110.0 . .
C10 C11 H11A 110.0 . .
C12 C11 H11B 110.0 . .
C10 C11 H11B 110.0 . .
H11A C11 H11B 108.4 . .
C11 C12 C13 109.0(6) . .
C11 C12 H12A 109.9 . .
C13 C12 H12A 109.9 . .
C11 C12 H12B 109.9 . .
C13 C12 H12B 109.9 . .
H12A C12 H12B 108.3 . .
O1 C13 C12 105.7(6) . .
O1 C13 H13A 110.6 . .
C12 C13 H13A 110.6 . .
O1 C13 H13B 110.6 . .
C12 C13 H13B 110.6 . .
H13A C13 H13B 108.7 . .

loop_
_geom_bond_atom_site_label_1
_geom_bond_atom_site_label_2
_geom_bond_distance
_geom_bond_site_symmetry_2
Zn1 O1 2.101(3) .
Zn1 Si2 2.3519(10) .
Zn1 Br1 2.5030(6) 2_666
Zn1 Br1 2.5382(6) .
Si1 C1 1.855(6) .
Si1 C3 1.865(6) .
Si1 C2 1.870(6) .
Si1 Si2 2.3302(16) .
Br1 Zn1 2.5030(6) 2_666
Si2 Si4 2.3307(15) .
Si2 Si3 2.3371(15) .
Si3 C4 1.861(6) .
Si3 C6 1.861(5) .
Si3 C5 1.882(7) .
Si4 C9 1.857(6) .
Si4 C8 1.864(6) .
Si4 C7 1.865(5) .
C9 H9A 0.9800 .
C9 H9B 0.9800 .
C9 H9C 0.9800 .
C1 H3 0.9800 .
C1 H1 0.9800 .
C1 H2 0.9800 .
C2 H6 0.9800 .
C2 H5 0.9800 .
C2 H4 0.9800 .
C3 H7 0.9800 .
C3 H8 0.9800 .
C3 H9 0.9800 .
C4 H12 0.9800 .
C4 H10 0.9800 .
C4 H11 0.9800 .
C5 H14 0.9800 .
C5 H15 0.9800 .
C5 H13 0.9800 .
C6 H18 0.9800 .
C6 H17 0.9800 .
C6 H16 0.9800 .
C7 H21 0.9800 .
C7 H20 0.9800 .
C7 H19 0.9800 .
C8 H22 0.9800 .
C8 H23 0.9800 .
C8 H24 0.9800 .
O1 C13 1.402(6) .
O1 C10 1.428(6) .
C10 C11 1.445(9) .
C10 H10A 0.9900 .
C10 H10B 0.9900 .
C11 C12 1.377(11) .
C11 H11A 0.9900 .
C11 H11B 0.9900 .
C12 C13 1.471(9) .
C12 H12A 0.9900 .
C12 H12B 0.9900 .
C13 H13A 0.9900 .
C13 H13B 0.9900 .

loop_
_geom_torsion_atom_site_label_1
_geom_torsion_atom_site_label_2
_geom_torsion_atom_site_label_3
_geom_torsion_atom_site_label_4
_geom_torsion
C13 O1 C10 C11 1.7(8)
Zn1 O1 C10 C11 -178.4(6)
O1 C10 C11 C12 2.5(12)
C10 C11 C12 C13 -5.6(13)
C10 O1 C13 C12 -5.0(8)
Zn1 O1 C13 C12 175.2(5)
C11 C12 C13 O1 6.6(11)
